data_7019968
loop_
_publ_author_name
'Kan, Wei-Qiu'
'Yang, Jin'
'Liu, Ying-Ying'
'Ma, Jian-Fang'

_publ_section_title
;
 Inorganic-organic hybrid compounds based on octamolybdates and
 multidentate N-donor ligand: syntheses, structures, photoluminescence and
 photocatalysis.
;
_journal_issue 36
_journal_name_full 'Dalton transactions (Cambridge, England : 2003)'
_journal_page_first 11062
_journal_page_last 11073
_journal_paper_doi 10.1039/c2dt30755c
_journal_volume 41
_journal_year 2012
_chemical_formula_moiety 'C30 H30 Co Mo8 N16 O28'
_chemical_formula_sum 'C30 H30 Co Mo8 N16 O28'
_chemical_formula_weight 1889.15
_chemical_name_systematic
;
?
;
_space_group_IT_number 2
_symmetry_cell_setting triclinic
_symmetry_space_group_name_Hall '-P 1'
_symmetry_space_group_name_H-M 'P -1'
_atom_sites_solution_hydrogens geom
_atom_sites_solution_primary direct
_atom_sites_solution_secondary difmap
_audit_creation_method SHELXL-97
_cell_angle_alpha 96.040(5)
_cell_angle_beta 93.620(5)
_cell_angle_gamma 95.753(5)
_cell_formula_units_Z 1
_cell_length_a 7.265(5)
_cell_length_b 10.517(5)
_cell_length_c 16.411(5)
_cell_measurement_reflns_used 3772
_cell_measurement_temperature 293(2)
_cell_measurement_theta_max 29.0739
_cell_measurement_theta_min 2.9984
_cell_volume 1237.2(11)
_computing_cell_refinement CrysAlis
_computing_data_collection 'CrysAlis (Oxford Diffraction, 2006)'
_computing_data_reduction CrysAlis
_computing_structure_refinement 'SHELXL-97 (Sheldrick, 2008)'
_computing_structure_solution 'SHELXL-97 (Sheldrick, 2008)'
_diffrn_ambient_temperature 293(2)
_diffrn_detector_area_resol_mean 10.0
_diffrn_measured_fraction_theta_full 0.996
_diffrn_measured_fraction_theta_max 0.996
_diffrn_measurement_device_type 'Oxford Diffraction Gemini R Ultra'
_diffrn_measurement_method '\w scan'
_diffrn_radiation_monochromator graphite
_diffrn_radiation_source 'fine-focus sealed tube'
_diffrn_radiation_type MoK\a
_diffrn_radiation_wavelength 0.71069
_diffrn_reflns_av_R_equivalents 0.0297
_diffrn_reflns_av_sigmaI/netI 0.0524
_diffrn_reflns_limit_h_max 8
_diffrn_reflns_limit_h_min -8
_diffrn_reflns_limit_k_max 12
_diffrn_reflns_limit_k_min -12
_diffrn_reflns_limit_l_max 19
_diffrn_reflns_limit_l_min -14
_diffrn_reflns_number 8229
_diffrn_reflns_theta_full 25.35
_diffrn_reflns_theta_max 25.35
_diffrn_reflns_theta_min 3.00
_exptl_absorpt_coefficient_mu 2.392
_exptl_absorpt_correction_T_max 0.6462
_exptl_absorpt_correction_T_min 0.5862
_exptl_absorpt_correction_type multi-scan
_exptl_absorpt_process_details
;
CrysAlis (Oxford Diffraction, 2006)
;
_exptl_crystal_colour pink
_exptl_crystal_density_diffrn 2.536
_exptl_crystal_density_method 'not measured'
_exptl_crystal_description block
_exptl_crystal_F_000 909
_exptl_crystal_size_max 0.25
_exptl_crystal_size_mid 0.23
_exptl_crystal_size_min 0.20
_refine_diff_density_max 0.655
_refine_diff_density_min -0.550
_refine_diff_density_rms 0.132
_refine_ls_extinction_method none
_refine_ls_goodness_of_fit_ref 1.047
_refine_ls_hydrogen_treatment constr
_refine_ls_matrix_type full
_refine_ls_number_parameters 376
_refine_ls_number_reflns 4512
_refine_ls_number_restraints 0
_refine_ls_restrained_S_all 1.047
_refine_ls_R_factor_all 0.0431
_refine_ls_R_factor_gt 0.0316
_refine_ls_shift/su_max 0.001
_refine_ls_shift/su_mean 0.000
_refine_ls_structure_factor_coef Fsqd
_refine_ls_weighting_details 'calc w=1/[\s^2^(Fo^2^)+(0.0250P)^2^+0.0000P] where P=(Fo^2^+2Fc^2^)/3'
_refine_ls_weighting_scheme calc
_refine_ls_wR_factor_gt 0.0646
_refine_ls_wR_factor_ref 0.0709
_reflns_number_gt 3765
_reflns_number_total 4512
_reflns_threshold_expression >2\s(I)
_cod_data_source_file c2dt30755c.txt
_cod_data_source_block compound-3
_cod_original_sg_symbol_H-M p-1
_cod_database_code 7019968

loop_
_symmetry_equiv_pos_as_xyz
'x, y, z'
'-x, -y, -z'

loop_
_atom_site_label
_atom_site_type_symbol
_atom_site_fract_x
_atom_site_fract_y
_atom_site_fract_z
_atom_site_U_iso_or_equiv
_atom_site_adp_type
_atom_site_occupancy
_atom_site_symmetry_multiplicity
_atom_site_calc_flag
_atom_site_refinement_flags
Co1 Co 1.0000 1.0000 0.0000 0.0221(2) Uani 1 2 d S
Mo1 Mo 0.65264(5) 0.83734(4) 0.11027(3) 0.01719(11) Uani 1 1 d .
Mo2 Mo 0.37846(5) 0.52958(4) 0.16648(3) 0.01893(11) Uani 1 1 d .
Mo3 Mo 0.36395(5) 0.23744(4) 0.08565(3) 0.01666(11) Uani 1 1 d .
Mo4 Mo 0.27533(5) 0.46854(3) -0.04537(3) 0.01461(11) Uani 1 1 d .
C1 C 0.8288(7) 0.7287(5) 0.2708(3) 0.0284(12) Uani 1 1 d .
H1 H 0.7180 0.6764 0.2717 0.034 Uiso 1 1 calc R
C2 C 1.0321(6) 0.8594(4) 0.2322(3) 0.0242(11) Uani 1 1 d .
H2 H 1.0982 0.9167 0.2025 0.029 Uiso 1 1 calc R
C3 C 1.2788(6) 0.8438(5) 0.3454(3) 0.0271(12) Uani 1 1 d .
H3A H 1.3398 0.7659 0.3381 0.032 Uiso 1 1 calc R
H3B H 1.3533 0.9113 0.3226 0.032 Uiso 1 1 calc R
C4 C 1.2125(7) 0.8494(5) 0.5528(3) 0.0264(12) Uani 1 1 d .
C5 C 1.1687(6) 0.7858(5) 0.6251(3) 0.0247(11) Uani 1 1 d .
C6 C 1.1270(7) 0.6529(5) 0.6195(4) 0.0379(14) Uani 1 1 d .
H6 H 1.1299 0.6031 0.5694 0.045 Uiso 1 1 calc R
C7 C 1.0819(8) 0.5957(6) 0.6876(4) 0.0427(15) Uani 1 1 d .
H7 H 1.0548 0.5069 0.6843 0.051 Uiso 1 1 calc R
C8 C 1.1145(7) 0.7955(5) 0.7675(3) 0.0328(13) Uani 1 1 d .
H8 H 1.1079 0.8431 0.8181 0.039 Uiso 1 1 calc R
C9 C 1.1632(7) 0.8556(5) 0.7008(3) 0.0305(13) Uani 1 1 d .
H9 H 1.1930 0.9444 0.7065 0.037 Uiso 1 1 calc R
C10 C 1.2615(6) 0.9960(5) 0.4764(3) 0.0265(12) Uani 1 1 d .
C11 C 1.2933(6) 1.1253(5) 0.4474(3) 0.0256(12) Uani 1 1 d .
C12 C 1.2916(8) 1.2320(5) 0.5028(4) 0.0415(15) Uani 1 1 d .
H12 H 1.2671 1.2242 0.5571 0.050 Uiso 1 1 calc R
C13 C 1.3272(8) 1.3509(6) 0.4760(4) 0.0502(17) Uani 1 1 d .
H13 H 1.3281 1.4254 0.5120 0.060 Uiso 1 1 calc R
C14 C 1.3612(8) 1.3579(6) 0.3957(4) 0.0486(17) Uani 1 1 d .
H14 H 1.3863 1.4373 0.3764 0.058 Uiso 1 1 calc R
C15 C 1.3579(8) 1.2483(6) 0.3447(4) 0.0480(16) Uani 1 1 d .
H15 H 1.3813 1.2548 0.2902 0.058 Uiso 1 1 calc R
N1 N 0.8622(5) 0.8033(4) 0.2103(2) 0.0215(9) Uani 1 1 d .
N2 N 0.9639(6) 0.7356(4) 0.3280(3) 0.0307(11) Uani 1 1 d .
N3 N 1.0939(5) 0.8221(4) 0.3020(3) 0.0221(9) Uani 1 1 d .
N4 N 1.2641(5) 0.8804(4) 0.4319(3) 0.0266(10) Uani 1 1 d .
N5 N 1.2324(5) 0.7853(4) 0.4808(3) 0.0291(10) Uani 1 1 d .
N6 N 1.2301(5) 0.9797(4) 0.5535(3) 0.0286(10) Uani 1 1 d .
N7 N 1.0771(6) 0.6692(5) 0.7594(3) 0.0395(12) Uani 1 1 d .
H7A H 1.0483 0.6323 0.8019 0.047 Uiso 1 1 calc R
N8 N 1.3227(6) 1.1295(5) 0.3684(3) 0.0381(11) Uani 1 1 d .
O1 O 0.8246(4) 0.9581(3) 0.0936(2) 0.0225(8) Uani 1 1 d .
O2 O 0.5208(4) 0.9053(3) 0.1805(2) 0.0292(8) Uani 1 1 d .
O3 O 0.5609(4) 0.6512(3) 0.12525(19) 0.0170(7) Uani 1 1 d .
O4 O 0.5174(5) 0.4962(3) 0.2474(2) 0.0342(9) Uani 1 1 d .
O5 O 0.2261(4) 0.6223(3) 0.2103(2) 0.0360(10) Uani 1 1 d .
O6 O 0.2123(4) 0.5590(3) 0.0415(2) 0.0206(7) Uani 1 1 d .
O7 O 0.2347(4) 0.3620(3) 0.1455(2) 0.0205(7) Uani 1 1 d .
O8 O 0.5312(4) 0.2142(3) 0.1568(2) 0.0277(8) Uani 1 1 d .
O9 O 0.1997(4) 0.1054(3) 0.0830(2) 0.0223(8) Uani 1 1 d .
O10 O 0.4928(4) 0.1740(3) -0.0113(2) 0.0189(7) Uani 1 1 d .
O11 O 0.2011(4) 0.2979(3) -0.02713(19) 0.0158(7) Uani 1 1 d .
O12 O 0.1324(4) 0.5032(3) -0.1235(2) 0.0242(8) Uani 1 1 d .
O13 O 0.5022(4) 0.5765(3) -0.06131(19) 0.0172(7) Uani 1 1 d .
O1W O 1.1305(4) 0.8388(3) 0.0102(3) 0.0447(12) Uani 1 1 d .
H1A H 1.2468 0.8338 0.0150 0.067 Uiso 1 1 d R
H1B H 1.0638 0.7751 0.0243 0.067 Uiso 1 1 d R

loop_
_atom_site_aniso_label
_atom_site_aniso_U_11
_atom_site_aniso_U_22
_atom_site_aniso_U_33
_atom_site_aniso_U_23
_atom_site_aniso_U_13
_atom_site_aniso_U_12
Co1 0.0189(4) 0.0183(5) 0.0286(6) 0.0042(4) 0.0012(4) -0.0012(4)
Mo1 0.0184(2) 0.0142(2) 0.0183(2) 0.00110(17) 0.00143(17) -0.00119(16)
Mo2 0.0206(2) 0.0178(2) 0.0170(2) 0.00015(18) 0.00510(17) -0.00484(17)
Mo3 0.0168(2) 0.0152(2) 0.0174(2) 0.00349(17) 0.00054(17) -0.00210(16)
Mo4 0.01331(19) 0.0132(2) 0.0170(2) 0.00295(17) 0.00139(16) -0.00157(16)
C1 0.028(3) 0.033(3) 0.022(3) 0.004(2) 0.001(2) -0.009(2)
C2 0.030(3) 0.020(2) 0.024(3) 0.005(2) 0.002(2) 0.002(2)
C3 0.020(2) 0.041(3) 0.020(3) 0.002(2) -0.001(2) 0.004(2)
C4 0.028(3) 0.032(3) 0.019(3) 0.002(2) 0.001(2) 0.004(2)
C5 0.024(2) 0.026(3) 0.026(3) 0.008(2) 0.003(2) 0.004(2)
C6 0.047(3) 0.031(3) 0.037(4) 0.005(3) 0.009(3) 0.005(3)
C7 0.048(3) 0.029(3) 0.054(5) 0.017(3) 0.007(3) 0.003(3)
C8 0.032(3) 0.045(3) 0.022(3) 0.011(3) 0.002(2) 0.001(3)
C9 0.038(3) 0.028(3) 0.026(3) 0.007(2) -0.001(2) 0.004(2)
C10 0.021(2) 0.038(3) 0.021(3) 0.003(2) -0.003(2) 0.006(2)
C11 0.022(2) 0.035(3) 0.020(3) 0.010(2) 0.003(2) 0.000(2)
C12 0.051(3) 0.044(4) 0.032(4) 0.007(3) 0.014(3) 0.007(3)
C13 0.065(4) 0.039(4) 0.050(5) 0.012(3) 0.017(3) 0.005(3)
C14 0.051(4) 0.044(4) 0.056(5) 0.028(4) 0.011(3) 0.002(3)
C15 0.058(4) 0.064(4) 0.029(4) 0.030(3) 0.010(3) 0.008(3)
N1 0.026(2) 0.019(2) 0.018(2) -0.0001(18) -0.0031(18) -0.0014(17)
N2 0.032(2) 0.035(2) 0.023(3) 0.006(2) 0.000(2) -0.008(2)
N3 0.023(2) 0.023(2) 0.019(2) -0.0010(18) -0.0021(18) -0.0008(17)
N4 0.024(2) 0.040(3) 0.015(2) 0.005(2) 0.0013(18) 0.0000(19)
N5 0.034(2) 0.030(2) 0.023(3) 0.003(2) 0.000(2) 0.0026(19)
N6 0.035(2) 0.032(2) 0.020(3) 0.008(2) 0.001(2) 0.000(2)
N7 0.039(3) 0.050(3) 0.033(3) 0.025(3) 0.004(2) 0.001(2)
N8 0.044(3) 0.047(3) 0.026(3) 0.014(2) 0.007(2) 0.005(2)
O1 0.0251(16) 0.0158(16) 0.025(2) 0.0027(15) 0.0029(15) -0.0052(14)
O2 0.0308(18) 0.0256(18) 0.031(2) -0.0018(16) 0.0095(16) 0.0032(15)
O3 0.0161(14) 0.0135(15) 0.0201(19) 0.0008(14) 0.0004(13) -0.0035(13)
O4 0.0353(19) 0.036(2) 0.028(2) 0.0085(18) -0.0044(17) -0.0143(17)
O5 0.0296(18) 0.035(2) 0.039(2) -0.0157(19) 0.0159(17) -0.0048(16)
O6 0.0210(16) 0.0193(16) 0.021(2) -0.0010(14) 0.0049(14) 0.0024(13)
O7 0.0159(15) 0.0202(17) 0.025(2) 0.0049(15) 0.0074(14) -0.0059(13)
O8 0.0224(17) 0.0327(19) 0.028(2) 0.0065(17) -0.0028(15) 0.0008(15)
O9 0.0207(16) 0.0148(16) 0.030(2) 0.0045(15) 0.0008(15) -0.0043(14)
O10 0.0164(15) 0.0192(16) 0.0217(19) 0.0039(14) 0.0019(14) 0.0026(13)
O11 0.0129(14) 0.0132(15) 0.0210(19) 0.0024(14) 0.0016(13) -0.0007(12)
O12 0.0194(16) 0.0260(18) 0.027(2) 0.0099(16) -0.0027(15) -0.0025(14)
O13 0.0164(15) 0.0116(15) 0.0227(19) 0.0016(14) 0.0034(13) -0.0039(13)
O1W 0.0161(17) 0.0268(19) 0.096(4) 0.025(2) 0.008(2) 0.0040(15)

loop_
_atom_type_symbol
_atom_type_description
_atom_type_scat_dispersion_real
_atom_type_scat_dispersion_imag
_atom_type_scat_source
C C 0.0033 0.0016 'International Tables Vol C Tables 4.2.6.8 and 6.1.1.4'
H H 0.0000 0.0000 'International Tables Vol C Tables 4.2.6.8 and 6.1.1.4'
N N 0.0061 0.0033 'International Tables Vol C Tables 4.2.6.8 and 6.1.1.4'
O O 0.0106 0.0060 'International Tables Vol C Tables 4.2.6.8 and 6.1.1.4'
Co Co 0.3494 0.9721 'International Tables Vol C Tables 4.2.6.8 and 6.1.1.4'
Mo Mo -1.6832 0.6857 'International Tables Vol C Tables 4.2.6.8 and 6.1.1.4'

loop_
_geom_angle_atom_site_label_1
_geom_angle_atom_site_label_2
_geom_angle_atom_site_label_3
_geom_angle
_geom_angle_site_symmetry_1
_geom_angle_site_symmetry_3
O1W Co1 O1W 180.000(1) . 2_775
O1W Co1 O9 90.11(14) . 1_665
O1W Co1 O9 89.89(14) 2_775 1_665
O1W Co1 O9 89.89(14) . 2_665
O1W Co1 O9 90.11(14) 2_775 2_665
O9 Co1 O9 180.0 1_665 2_665
O1W Co1 O1 92.34(14) . .
O1W Co1 O1 87.66(15) 2_775 .
O9 Co1 O1 92.45(13) 1_665 .
O9 Co1 O1 87.55(13) 2_665 .
O1W Co1 O1 87.66(15) . 2_775
O1W Co1 O1 92.34(14) 2_775 2_775
O9 Co1 O1 87.55(13) 1_665 2_775
O9 Co1 O1 92.45(13) 2_665 2_775
O1 Co1 O1 180.00(16) . 2_775
O2 Mo1 O1 105.99(15) . .
O2 Mo1 O10 104.04(15) . 2_665
O1 Mo1 O10 99.81(14) . 2_665
O2 Mo1 O3 95.54(14) . .
O1 Mo1 O3 152.65(13) . .
O10 Mo1 O3 90.89(12) 2_665 .
O2 Mo1 N1 90.86(16) . .
O1 Mo1 N1 82.44(15) . .
O10 Mo1 N1 163.52(14) 2_665 .
O3 Mo1 N1 80.54(13) . .
O2 Mo1 O11 166.11(13) . 2_665
O1 Mo1 O11 87.01(13) . 2_665
O10 Mo1 O11 77.90(12) 2_665 2_665
O3 Mo1 O11 70.60(12) . 2_665
N1 Mo1 O11 85.95(13) . 2_665
O5 Mo2 O4 104.19(19) . .
O5 Mo2 O7 102.53(15) . .
O4 Mo2 O7 97.08(15) . .
O5 Mo2 O3 104.52(15) . .
O4 Mo2 O3 96.28(15) . .
O7 Mo2 O3 145.74(13) . .
O5 Mo2 O13 154.38(15) . 2_665
O4 Mo2 O13 101.42(15) . 2_665
O7 Mo2 O13 73.38(12) . 2_665
O3 Mo2 O13 73.11(12) . 2_665
O5 Mo2 O6 84.08(16) . .
O4 Mo2 O6 171.73(15) . .
O7 Mo2 O6 81.16(12) . .
O3 Mo2 O6 81.11(12) . .
O13 Mo2 O6 70.32(11) 2_665 .
O5 Mo2 Mo3 135.75(11) . .
O4 Mo2 Mo3 90.09(12) . .
O7 Mo2 Mo3 33.43(9) . .
O3 Mo2 Mo3 115.43(9) . .
O13 Mo2 Mo3 42.86(7) 2_665 .
O6 Mo2 Mo3 84.02(7) . .
O8 Mo3 O9 105.09(16) . .
O8 Mo3 O7 101.43(15) . .
O9 Mo3 O7 98.59(14) . .
O8 Mo3 O10 96.18(15) . .
O9 Mo3 O10 97.06(14) . .
O7 Mo3 O10 152.43(13) . .
O8 Mo3 O13 94.20(14) . 2_665
O9 Mo3 O13 160.58(13) . 2_665
O7 Mo3 O13 74.96(12) . 2_665
O10 Mo3 O13 82.80(12) . 2_665
O8 Mo3 O11 164.53(13) . .
O9 Mo3 O11 88.41(13) . .
O7 Mo3 O11 83.59(13) . .
O10 Mo3 O11 74.30(12) . .
O13 Mo3 O11 72.80(11) 2_665 .
O8 Mo3 Mo2 88.93(11) . .
O9 Mo3 Mo2 132.62(11) . .
O7 Mo3 Mo2 34.06(8) . .
O10 Mo3 Mo2 126.70(9) . .
O13 Mo3 Mo2 43.90(8) 2_665 .
O11 Mo3 Mo2 87.28(7) . .
O12 Mo4 O6 104.92(16) . .
O12 Mo4 O11 106.86(14) . .
O6 Mo4 O11 103.58(14) . .
O12 Mo4 O13 100.89(14) . .
O6 Mo4 O13 97.63(13) . .
O11 Mo4 O13 138.96(12) . .
O12 Mo4 O3 94.58(14) . 2_665
O6 Mo4 O3 159.89(13) . 2_665
O11 Mo4 O3 74.68(12) . 2_665
O13 Mo4 O3 73.49(12) . 2_665
O12 Mo4 O13 176.08(13) . 2_665
O6 Mo4 O13 77.28(13) . 2_665
O11 Mo4 O13 75.50(11) . 2_665
O13 Mo4 O13 75.50(14) . 2_665
O3 Mo4 O13 82.97(11) 2_665 2_665
N2 C1 N1 114.8(4) . .
N2 C1 H1 122.6 . .
N1 C1 H1 122.6 . .
N3 C2 N1 110.2(4) . .
N3 C2 H2 124.9 . .
N1 C2 H2 124.9 . .
N4 C3 N3 110.1(4) . .
N4 C3 H3A 109.6 . .
N3 C3 H3A 109.6 . .
N4 C3 H3B 109.6 . .
N3 C3 H3B 109.6 . .
H3A C3 H3B 108.2 . .
N5 C4 N6 114.6(5) . .
N5 C4 C5 122.7(5) . .
N6 C4 C5 122.7(5) . .
C9 C5 C6 117.9(5) . .
C9 C5 C4 121.1(5) . .
C6 C5 C4 121.0(5) . .
C7 C6 C5 120.0(6) . .
C7 C6 H6 120.0 . .
C5 C6 H6 120.0 . .
N7 C7 C6 119.3(5) . .
N7 C7 H7 120.4 . .
C6 C7 H7 120.4 . .
N7 C8 C9 119.4(5) . .
N7 C8 H8 120.3 . .
C9 C8 H8 120.3 . .
C8 C9 C5 120.6(5) . .
C8 C9 H9 119.7 . .
C5 C9 H9 119.7 . .
N6 C10 N4 109.9(5) . .
N6 C10 C11 122.7(5) . .
N4 C10 C11 127.3(5) . .
N8 C11 C12 124.0(5) . .
N8 C11 C10 117.3(5) . .
C12 C11 C10 118.7(5) . .
C11 C12 C13 118.2(6) . .
C11 C12 H12 120.9 . .
C13 C12 H12 120.9 . .
C14 C13 C12 119.0(6) . .
C14 C13 H13 120.5 . .
C12 C13 H13 120.5 . .
C15 C14 C13 119.3(6) . .
C15 C14 H14 120.4 . .
C13 C14 H14 120.4 . .
C14 C15 N8 123.8(6) . .
C14 C15 H15 118.1 . .
N8 C15 H15 118.1 . .
C2 N1 C1 102.9(4) . .
C2 N1 Mo1 131.2(3) . .
C1 N1 Mo1 125.4(3) . .
C1 N2 N3 102.4(4) . .
C2 N3 N2 109.7(4) . .
C2 N3 C3 130.6(4) . .
N2 N3 C3 118.9(4) . .
C10 N4 N5 109.5(4) . .
C10 N4 C3 132.3(5) . .
N5 N4 C3 118.0(4) . .
C4 N5 N4 102.9(4) . .
C10 N6 C4 103.1(4) . .
C8 N7 C7 122.8(5) . .
C8 N7 H7A 118.6 . .
C7 N7 H7A 118.6 . .
C11 N8 C15 115.8(5) . .
Mo1 O1 Co1 137.49(17) . .
Mo2 O3 Mo1 149.11(16) . .
Mo2 O3 Mo4 105.01(13) . 2_665
Mo1 O3 Mo4 105.23(13) . 2_665
Mo4 O6 Mo2 114.83(15) . .
Mo3 O7 Mo2 112.51(14) . .
Mo3 O9 Co1 138.37(19) . 1_445
Mo1 O10 Mo3 113.39(14) 2_665 .
Mo4 O11 Mo1 109.33(14) . 2_665
Mo4 O11 Mo3 112.21(12) . .
Mo1 O11 Mo3 89.61(10) 2_665 .
Mo4 O13 Mo3 148.98(16) . 2_665
Mo4 O13 Mo2 104.24(12) . 2_665
Mo3 O13 Mo2 93.24(12) 2_665 2_665
Mo4 O13 Mo4 104.50(14) . 2_665
Mo3 O13 Mo4 98.38(10) 2_665 2_665
Mo2 O13 Mo4 97.13(11) 2_665 2_665
Co1 O1W H1A 127.4 . .
Co1 O1W H1B 115.4 . .
H1A O1W H1B 114.9 . .

loop_
_geom_bond_atom_site_label_1
_geom_bond_atom_site_label_2
_geom_bond_distance
_geom_bond_site_symmetry_2
Co1 O1W 2.040(3) .
Co1 O1W 2.040(3) 2_775
Co1 O9 2.073(3) 1_665
Co1 O9 2.073(3) 2_665
Co1 O1 2.110(3) .
Co1 O1 2.110(3) 2_775
Mo1 O2 1.691(3) .
Mo1 O1 1.746(3) .
Mo1 O10 1.866(3) 2_665
Mo1 O3 2.049(3) .
Mo1 N1 2.249(4) .
Mo1 O11 2.256(3) 2_665
Mo2 O5 1.692(3) .
Mo2 O4 1.704(4) .
Mo2 O7 1.943(3) .
Mo2 O3 1.951(3) .
Mo2 O13 2.226(3) 2_665
Mo2 O6 2.379(3) .
Mo2 Mo3 3.2048(14) .
Mo3 O8 1.686(3) .
Mo3 O9 1.733(3) .
Mo3 O7 1.911(3) .
Mo3 O10 1.986(3) .
Mo3 O13 2.183(3) 2_665
Mo3 O11 2.313(3) .
Mo4 O12 1.692(3) .
Mo4 O6 1.741(3) .
Mo4 O11 1.882(3) .
Mo4 O13 1.953(3) .
Mo4 O3 2.207(3) 2_665
Mo4 O13 2.423(3) 2_665
C1 N2 1.306(6) .
C1 N1 1.347(6) .
C1 H1 0.9300 .
C2 N3 1.317(6) .
C2 N1 1.325(6) .
C2 H2 0.9300 .
C3 N4 1.445(6) .
C3 N3 1.465(6) .
C3 H3A 0.9700 .
C3 H3B 0.9700 .
C4 N5 1.322(6) .
C4 N6 1.362(6) .
C4 C5 1.459(7) .
C5 C9 1.379(7) .
C5 C6 1.392(7) .
C6 C7 1.366(8) .
C6 H6 0.9300 .
C7 N7 1.343(8) .
C7 H7 0.9300 .
C8 N7 1.319(7) .
C8 C9 1.369(7) .
C8 H8 0.9300 .
C9 H9 0.9300 .
C10 N6 1.325(6) .
C10 N4 1.353(6) .
C10 C11 1.488(7) .
C11 N8 1.332(7) .
C11 C12 1.370(7) .
C12 C13 1.375(8) .
C12 H12 0.9300 .
C13 C14 1.363(9) .
C13 H13 0.9300 .
C14 C15 1.348(8) .
C14 H14 0.9300 .
C15 N8 1.352(7) .
C15 H15 0.9300 .
N2 N3 1.364(5) .
N4 N5 1.358(6) .
N7 H7A 0.8600 .
O3 Mo4 2.207(3) 2_665
O9 Co1 2.073(3) 1_445
O10 Mo1 1.866(3) 2_665
O11 Mo1 2.256(3) 2_665
O13 Mo3 2.183(3) 2_665
O13 Mo2 2.226(3) 2_665
O13 Mo4 2.423(3) 2_665
O1W H1A 0.8515 .
O1W H1B 0.8489 .

loop_
_geom_hbond_atom_site_label_D
_geom_hbond_atom_site_label_H
_geom_hbond_atom_site_label_A
_geom_hbond_distance_DH
_geom_hbond_distance_HA
_geom_hbond_distance_DA
_geom_hbond_angle_DHA
_geom_hbond_site_symmetry_A
O1W H1A O10 0.85 1.91 2.753(5) 172.7 2_765
O1W H1B O11 0.85 2.00 2.724(4) 142.1 2_665

loop_
_geom_torsion_atom_site_label_1
_geom_torsion_atom_site_label_2
_geom_torsion_atom_site_label_3
_geom_torsion_atom_site_label_4
_geom_torsion
_geom_torsion_site_symmetry_1
_geom_torsion_site_symmetry_4
O5 Mo2 Mo3 O8 -120.3(2) . .
O4 Mo2 Mo3 O8 -9.64(16) . .
O7 Mo2 Mo3 O8 -112.4(2) . .
O3 Mo2 Mo3 O8 87.36(16) . .
O13 Mo2 Mo3 O8 97.19(16) 2_665 .
O6 Mo2 Mo3 O8 164.55(14) . .
O5 Mo2 Mo3 O9 -10.6(3) . .
O4 Mo2 Mo3 O9 100.04(19) . .
O7 Mo2 Mo3 O9 -2.8(2) . .
O3 Mo2 Mo3 O9 -162.96(18) . .
O13 Mo2 Mo3 O9 -153.13(19) 2_665 .
O6 Mo2 Mo3 O9 -85.78(17) . .
O5 Mo2 Mo3 O7 -7.9(3) . .
O4 Mo2 Mo3 O7 102.8(2) . .
O3 Mo2 Mo3 O7 -160.2(2) . .
O13 Mo2 Mo3 O7 -150.4(2) 2_665 .
O6 Mo2 Mo3 O7 -83.01(19) . .
O5 Mo2 Mo3 O10 142.8(2) . .
O4 Mo2 Mo3 O10 -106.55(16) . .
O7 Mo2 Mo3 O10 150.7(2) . .
O3 Mo2 Mo3 O10 -9.55(14) . .
O13 Mo2 Mo3 O10 0.28(15) 2_665 .
O6 Mo2 Mo3 O10 67.64(13) . .
O5 Mo2 Mo3 O13 142.5(2) . 2_665
O4 Mo2 Mo3 O13 -106.83(17) . 2_665
O7 Mo2 Mo3 O13 150.4(2) . 2_665
O3 Mo2 Mo3 O13 -9.83(15) . 2_665
O6 Mo2 Mo3 O13 67.36(14) . 2_665
O5 Mo2 Mo3 O11 74.7(2) . .
O4 Mo2 Mo3 O11 -174.64(14) . .
O7 Mo2 Mo3 O11 82.56(19) . .
O3 Mo2 Mo3 O11 -77.64(12) . .
O13 Mo2 Mo3 O11 -67.81(14) 2_665 .
O6 Mo2 Mo3 O11 -0.45(10) . .
N5 C4 C5 C9 174.9(5) . .
N6 C4 C5 C9 -7.3(7) . .
N5 C4 C5 C6 -6.6(7) . .
N6 C4 C5 C6 171.2(5) . .
C9 C5 C6 C7 0.2(8) . .
C4 C5 C6 C7 -178.4(5) . .
C5 C6 C7 N7 0.5(8) . .
N7 C8 C9 C5 1.7(8) . .
C6 C5 C9 C8 -1.3(8) . .
C4 C5 C9 C8 177.3(4) . .
N6 C10 C11 N8 -179.8(4) . .
N4 C10 C11 N8 2.1(7) . .
N6 C10 C11 C12 0.5(7) . .
N4 C10 C11 C12 -177.6(5) . .
N8 C11 C12 C13 -1.8(9) . .
C10 C11 C12 C13 177.9(5) . .
C11 C12 C13 C14 0.5(9) . .
C12 C13 C14 C15 0.4(10) . .
C13 C14 C15 N8 -0.1(10) . .
N3 C2 N1 C1 -1.1(5) . .
N3 C2 N1 Mo1 170.5(3) . .
N2 C1 N1 C2 0.5(6) . .
N2 C1 N1 Mo1 -171.8(3) . .
O2 Mo1 N1 C2 -108.1(4) . .
O1 Mo1 N1 C2 -2.1(4) . .
O10 Mo1 N1 C2 97.0(6) 2_665 .
O3 Mo1 N1 C2 156.4(4) . .
O11 Mo1 N1 C2 85.4(4) 2_665 .
O2 Mo1 N1 C1 61.9(4) . .
O1 Mo1 N1 C1 167.9(4) . .
O10 Mo1 N1 C1 -93.1(6) 2_665 .
O3 Mo1 N1 C1 -33.6(4) . .
O11 Mo1 N1 C1 -104.6(4) 2_665 .
N1 C1 N2 N3 0.3(6) . .
N1 C2 N3 N2 1.4(5) . .
N1 C2 N3 C3 171.3(4) . .
C1 N2 N3 C2 -1.0(5) . .
C1 N2 N3 C3 -172.3(4) . .
N4 C3 N3 C2 135.2(5) . .
N4 C3 N3 N2 -55.7(6) . .
N6 C10 N4 N5 0.5(5) . .
C11 C10 N4 N5 178.8(4) . .
N6 C10 N4 C3 174.8(4) . .
C11 C10 N4 C3 -6.9(8) . .
N3 C3 N4 C10 -89.2(6) . .
N3 C3 N4 N5 84.8(5) . .
N6 C4 N5 N4 -0.2(6) . .
C5 C4 N5 N4 177.7(4) . .
C10 N4 N5 C4 -0.1(5) . .
C3 N4 N5 C4 -175.4(4) . .
N4 C10 N6 C4 -0.6(5) . .
C11 C10 N6 C4 -179.0(4) . .
N5 C4 N6 C10 0.5(6) . .
C5 C4 N6 C10 -177.4(4) . .
C9 C8 N7 C7 -1.0(8) . .
C6 C7 N7 C8 -0.1(8) . .
C12 C11 N8 C15 2.1(8) . .
C10 C11 N8 C15 -177.6(5) . .
C14 C15 N8 C11 -1.1(9) . .
O2 Mo1 O1 Co1 -156.4(2) . .
O10 Mo1 O1 Co1 -48.6(3) 2_665 .
O3 Mo1 O1 Co1 63.1(4) . .
N1 Mo1 O1 Co1 114.9(3) . .
O11 Mo1 O1 Co1 28.6(3) 2_665 .
O1W Co1 O1 Mo1 -62.9(3) . .
O1W Co1 O1 Mo1 117.1(3) 2_775 .
O9 Co1 O1 Mo1 -153.1(3) 1_665 .
O9 Co1 O1 Mo1 26.9(3) 2_665 .
O5 Mo2 O3 Mo1 -0.2(4) . .
O4 Mo2 O3 Mo1 -106.6(3) . .
O7 Mo2 O3 Mo1 140.9(3) . .
O13 Mo2 O3 Mo1 153.3(3) 2_665 .
O6 Mo2 O3 Mo1 81.3(3) . .
Mo3 Mo2 O3 Mo1 160.3(3) . .
O5 Mo2 O3 Mo4 -168.16(16) . 2_665
O4 Mo2 O3 Mo4 85.39(17) . 2_665
O7 Mo2 O3 Mo4 -27.1(3) . 2_665
O13 Mo2 O3 Mo4 -14.68(11) 2_665 2_665
O6 Mo2 O3 Mo4 -86.69(13) . 2_665
Mo3 Mo2 O3 Mo4 -7.71(14) . 2_665
O2 Mo1 O3 Mo2 15.8(3) . .
O1 Mo1 O3 Mo2 157.9(3) . .
O10 Mo1 O3 Mo2 -88.4(3) 2_665 .
N1 Mo1 O3 Mo2 105.7(3) . .
O11 Mo1 O3 Mo2 -165.3(3) 2_665 .
O2 Mo1 O3 Mo4 -176.28(15) . 2_665
O1 Mo1 O3 Mo4 -34.1(4) . 2_665
O10 Mo1 O3 Mo4 79.53(14) 2_665 2_665
N1 Mo1 O3 Mo4 -86.33(15) . 2_665
O11 Mo1 O3 Mo4 2.69(11) 2_665 2_665
O12 Mo4 O6 Mo2 177.94(14) . .
O11 Mo4 O6 Mo2 66.02(16) . .
O13 Mo4 O6 Mo2 -78.60(16) . .
O3 Mo4 O6 Mo2 -16.5(4) 2_665 .
O13 Mo4 O6 Mo2 -5.40(12) 2_665 .
O5 Mo2 O6 Mo4 -173.02(18) . .
O7 Mo2 O6 Mo4 -69.32(17) . .
O3 Mo2 O6 Mo4 81.24(17) . .
O13 Mo2 O6 Mo4 6.10(13) 2_665 .
Mo3 Mo2 O6 Mo4 -35.72(13) . .
O8 Mo3 O7 Mo2 70.53(19) . .
O9 Mo3 O7 Mo2 177.95(17) . .
O10 Mo3 O7 Mo2 -58.1(3) . .
O13 Mo3 O7 Mo2 -20.79(15) 2_665 .
O11 Mo3 O7 Mo2 -94.65(16) . .
O5 Mo2 O7 Mo3 174.39(19) . .
O4 Mo2 O7 Mo3 -79.3(2) . .
O3 Mo2 O7 Mo3 32.9(3) . .
O13 Mo2 O7 Mo3 20.54(15) 2_665 .
O6 Mo2 O7 Mo3 92.53(17) . .
O8 Mo3 O9 Co1 -152.6(2) . 1_445
O7 Mo3 O9 Co1 103.0(3) . 1_445
O10 Mo3 O9 Co1 -54.2(3) . 1_445
O13 Mo3 O9 Co1 34.2(6) 2_665 1_445
O11 Mo3 O9 Co1 19.8(3) . 1_445
Mo2 Mo3 O9 Co1 104.6(2) . 1_445
O8 Mo3 O10 Mo1 173.52(17) . 2_665
O9 Mo3 O10 Mo1 67.41(18) . 2_665
O7 Mo3 O10 Mo1 -56.8(3) . 2_665
O13 Mo3 O10 Mo1 -93.01(16) 2_665 2_665
O11 Mo3 O10 Mo1 -18.92(13) . 2_665
Mo2 Mo3 O10 Mo1 -93.20(14) . 2_665
O12 Mo4 O11 Mo1 87.28(17) . 2_665
O6 Mo4 O11 Mo1 -162.23(13) . 2_665
O13 Mo4 O11 Mo1 -43.2(3) . 2_665
O3 Mo4 O11 Mo1 -2.93(11) 2_665 2_665
O13 Mo4 O11 Mo1 -89.47(14) 2_665 2_665
O12 Mo4 O11 Mo3 -174.94(15) . .
O6 Mo4 O11 Mo3 -64.45(16) . .
O13 Mo4 O11 Mo3 54.6(3) . .
O3 Mo4 O11 Mo3 94.86(15) 2_665 .
O13 Mo4 O11 Mo3 8.31(11) 2_665 .
O8 Mo3 O11 Mo4 -43.1(6) . .
O9 Mo3 O11 Mo4 165.68(16) . .
O7 Mo3 O11 Mo4 66.85(15) . .
O10 Mo3 O11 Mo4 -96.53(16) . .
O13 Mo3 O11 Mo4 -9.35(13) 2_665 .
Mo2 Mo3 O11 Mo4 32.87(12) . .
O8 Mo3 O11 Mo1 67.7(5) . 2_665
O9 Mo3 O11 Mo1 -83.54(13) . 2_665
O7 Mo3 O11 Mo1 177.63(11) . 2_665
O10 Mo3 O11 Mo1 14.25(10) . 2_665
O13 Mo3 O11 Mo1 101.43(12) 2_665 2_665
Mo2 Mo3 O11 Mo1 143.66(7) . 2_665
O12 Mo4 O13 Mo3 45.3(3) . 2_665
O6 Mo4 O13 Mo3 -61.5(3) . 2_665
O11 Mo4 O13 Mo3 177.5(2) . 2_665
O3 Mo4 O13 Mo3 136.9(3) 2_665 2_665
O13 Mo4 O13 Mo3 -136.2(4) 2_665 2_665
O12 Mo4 O13 Mo2 -77.02(16) . 2_665
O6 Mo4 O13 Mo2 176.10(14) . 2_665
O11 Mo4 O13 Mo2 55.1(2) . 2_665
O3 Mo4 O13 Mo2 14.58(11) 2_665 2_665
O13 Mo4 O13 Mo2 101.41(15) 2_665 2_665
O12 Mo4 O13 Mo4 -178.43(14) . 2_665
O6 Mo4 O13 Mo4 74.69(15) . 2_665
O11 Mo4 O13 Mo4 -46.3(2) . 2_665
O3 Mo4 O13 Mo4 -86.83(13) 2_665 2_665
O13 Mo4 O13 Mo4 0.0 2_665 2_665
